data_4101076
_journal_name_full 'Journal of the American Chemical Society'
_journal_paper_doi 10.1021/ja057596g
_journal_year 2006
_chemical_formula_sum 'C41 H86 O3 Si8'
_chemical_formula_weight 851.82
_space_group_IT_number 14
_symmetry_cell_setting monoclinic
_symmetry_space_group_name_Hall '-P 2ybc'
_symmetry_space_group_name_H-M 'P 1 21/c 1'
_cell_angle_alpha 90.00
_cell_angle_beta 106.8510(10)
_cell_angle_gamma 90.00
_cell_formula_units_Z 8
_cell_length_a 24.5669(5)
_cell_length_b 20.9516(6)
_cell_length_c 21.6970(4)
_cell_measurement_temperature 296(2)
_cell_volume 10688.3(4)
_diffrn_ambient_temperature 296(2)
_exptl_crystal_density_diffrn 1.059
_cod_depositor_comments
;
The following automatic conversions were performed:
'_symmetry_cell_setting' value 'Monoclinic' changed to 'monoclinic'
according to '/home/saulius/struct/CIF-dictionaries/cif_core.dic'
dictionary named 'cif_core.dic' version 2.4.1 from 2010-06-29.

Automatic conversion script
Id: cif_fix_enum 1527 2010-12-29 10:47:43Z saulius 
;
_cod_original_sg_symbol_H-M 'P 21/c'
_cod_database_code 4101076

loop_
_symmetry_equiv_pos_as_xyz
'x, y, z'
'-x, y+1/2, -z+1/2'
'-x, -y, -z'
'x, -y-1/2, z-1/2'

loop_
_atom_site_label
_atom_site_type_symbol
_atom_site_fract_x
_atom_site_fract_y
_atom_site_fract_z
_atom_site_U_iso_or_equiv
_atom_site_adp_type
_atom_site_occupancy
_atom_site_symmetry_multiplicity
_atom_site_calc_flag
_atom_site_refinement_flags
_atom_site_disorder_assembly
_atom_site_disorder_group
Si1A Si 0.07488(4) 0.73798(5) 0.26482(4) 0.0487(2) Uani 1 1 d . . .
Si2A Si 0.07859(5) 0.80188(6) 0.17490(5) 0.0670(3) Uani 1 1 d . . .
Si3A Si 0.03268(5) 0.80681(6) 0.32762(6) 0.0699(3) Uani 1 1 d . . .
Si4A Si 0.05975(5) 0.59334(6) 0.11938(5) 0.0705(3) Uani 1 1 d . . .
Si5A Si 0.26980(4) 0.73058(5) 0.38885(5) 0.0507(2) Uani 1 1 d . . .
Si6A Si 0.33392(5) 0.66848(6) 0.34960(6) 0.0710(3) Uani 1 1 d . . .
Si7A Si 0.28719(5) 0.83674(6) 0.36013(6) 0.0748(3) Uani 1 1 d . . .
Si8A Si 0.40428(5) 0.71684(6) 0.56411(6) 0.0780(4) Uani 1 1 d . . .
C1A C 0.15314(13) 0.73961(16) 0.31210(15) 0.0474(8) Uani 1 1 d . . .
H1AA H 0.1673 0.7810 0.3139 0.057 Uiso 1 1 calc R . .
C2A C 0.19488(13) 0.69888(15) 0.34418(14) 0.0442(8) Uani 1 1 d . . .
C3A C 0.18438(13) 0.62892(16) 0.34454(15) 0.0467(8) Uani 1 1 d . . .
C4A C 0.21001(16) 0.59321(18) 0.39457(18) 0.0669(11) Uani 1 1 d . . .
H4AA H 0.2353 0.6116 0.4306 0.100 Uiso 1 1 calc R . .
H4AB H 0.2028 0.5496 0.3938 0.100 Uiso 1 1 calc R . .
C5A C 0.14396(13) 0.59602(15) 0.28631(15) 0.0476(8) Uani 1 1 d . . .
H5AA H 0.1490 0.6152 0.2471 0.057 Uiso 1 1 calc R . .
O6A O 0.15580(10) 0.52935(11) 0.28570(12) 0.0615(6) Uani 1 1 d . . .
C7A C 0.20526(17) 0.5139(2) 0.2676(2) 0.0837(13) Uani 1 1 d . . .
H7AA H 0.2103 0.4685 0.2686 0.126 Uiso 1 1 calc R . .
H7AB H 0.2378 0.5336 0.2970 0.126 Uiso 1 1 calc R . .
H7AC H 0.2012 0.5293 0.2248 0.126 Uiso 1 1 calc R . .
C8A C 0.07911(13) 0.59639(16) 0.28108(15) 0.0455(8) Uani 1 1 d . . .
H8AA H 0.0647 0.5577 0.2563 0.055 Uiso 1 1 calc R . .
C11A C 0.04493(14) 0.65111(16) 0.23794(15) 0.0486(8) Uani 1 1 d . . .
C12A C -0.02127(14) 0.64398(18) 0.22464(17) 0.0563(9) Uani 1 1 d . . .
C13A C -0.05145(16) 0.6923(2) 0.17331(19) 0.0741(11) Uani 1 1 d . . .
H13A H -0.0403 0.6855 0.1349 0.111 Uiso 1 1 calc R . .
H13B H -0.0412 0.7348 0.1890 0.111 Uiso 1 1 calc R . .
H13C H -0.0919 0.6869 0.1637 0.111 Uiso 1 1 calc R . .
C14A C -0.04149(15) 0.6566(2) 0.28462(19) 0.0720(11) Uani 1 1 d . . .
H14A H -0.0819 0.6509 0.2737 0.108 Uiso 1 1 calc R . .
H14B H -0.0320 0.6995 0.2993 0.108 Uiso 1 1 calc R . .
H14C H -0.0231 0.6272 0.3181 0.108 Uiso 1 1 calc R . .
C15A C -0.04302(16) 0.5773(2) 0.2002(2) 0.0731(11) Uani 1 1 d . . .
H15A H -0.0312 0.5671 0.1629 0.110 Uiso 1 1 calc R . .
H15B H -0.0838 0.5766 0.1891 0.110 Uiso 1 1 calc R . .
H15C H -0.0277 0.5464 0.2334 0.110 Uiso 1 1 calc R . .
O16A O 0.05728(9) 0.64436(11) 0.17624(10) 0.0538(6) Uani 1 1 d . . .
C21 C 0.1441(2) 0.7799(3) 0.1546(3) 0.142(2) Uani 1 1 d . . .
H21A H 0.1469 0.8047 0.1185 0.213 Uiso 1 1 calc R . .
H21B H 0.1430 0.7353 0.1439 0.213 Uiso 1 1 calc R . .
H21C H 0.1766 0.7881 0.1909 0.213 Uiso 1 1 calc R . .
C22 C 0.0183(2) 0.7988(3) 0.1015(2) 0.144(3) Uani 1 1 d . . .
H22A H 0.0256 0.8267 0.0696 0.216 Uiso 1 1 calc R . .
H22B H -0.0156 0.8123 0.1112 0.216 Uiso 1 1 calc R . .
H22C H 0.0135 0.7559 0.0853 0.216 Uiso 1 1 calc R . .
C23 C 0.0883(3) 0.8887(3) 0.1973(3) 0.142(2) Uani 1 1 d . . .
H23A H 0.0896 0.9132 0.1603 0.213 Uiso 1 1 calc R . .
H23B H 0.1232 0.8943 0.2310 0.213 Uiso 1 1 calc R . .
H23C H 0.0571 0.9030 0.2119 0.213 Uiso 1 1 calc R . .
C31 C -0.03800(19) 0.8375(2) 0.2777(3) 0.1024(16) Uani 1 1 d . . .
H31A H -0.0540 0.8647 0.3035 0.154 Uiso 1 1 calc R . .
H31B H -0.0631 0.8022 0.2620 0.154 Uiso 1 1 calc R . .
H31C H -0.0331 0.8613 0.2418 0.154 Uiso 1 1 calc R . .
C32 C 0.0237(2) 0.7758(2) 0.4053(2) 0.1033(16) Uani 1 1 d . . .
H32A H 0.0065 0.8082 0.4249 0.155 Uiso 1 1 calc R . .
H32B H 0.0602 0.7646 0.4339 0.155 Uiso 1 1 calc R . .
H32C H -0.0003 0.7387 0.3968 0.155 Uiso 1 1 calc R . .
C33 C 0.0801(2) 0.8775(2) 0.3553(3) 0.1078(17) Uani 1 1 d . . .
H33A H 0.0637 0.9051 0.3804 0.162 Uiso 1 1 calc R . .
H33B H 0.0843 0.9003 0.3186 0.162 Uiso 1 1 calc R . .
H33C H 0.1168 0.8632 0.3812 0.162 Uiso 1 1 calc R . .
C41 C 0.1245(2) 0.6122(3) 0.0953(3) 0.121(2) Uani 1 1 d . . .
H41A H 0.1243 0.6566 0.0844 0.182 Uiso 1 1 calc R . .
H41B H 0.1250 0.5868 0.0587 0.182 Uiso 1 1 calc R . .
H41C H 0.1576 0.6030 0.1305 0.182 Uiso 1 1 calc R . .
C42 C -0.0025(2) 0.6053(3) 0.0464(2) 0.1164(19) Uani 1 1 d . . .
H42A H -0.0370 0.5964 0.0570 0.175 Uiso 1 1 calc R . .
H42B H 0.0007 0.5770 0.0128 0.175 Uiso 1 1 calc R . .
H42C H -0.0030 0.6486 0.0319 0.175 Uiso 1 1 calc R . .
C43 C 0.0626(2) 0.5070(2) 0.1393(2) 0.0845(13) Uani 1 1 d . . .
H43A H 0.0294 0.4954 0.1516 0.127 Uiso 1 1 calc R . .
H43B H 0.0960 0.4983 0.1743 0.127 Uiso 1 1 calc R . .
H43C H 0.0638 0.4825 0.1023 0.127 Uiso 1 1 calc R . .
C51A C 0.29103(14) 0.72055(18) 0.48289(16) 0.0555(9) Uani 1 1 d . . .
H51A H 0.2908 0.6746 0.4914 0.067 Uiso 1 1 calc R . .
C52A C 0.25400(17) 0.7523(2) 0.52108(18) 0.0668(10) Uani 1 1 d . . .
C53A C 0.2629(4) 0.8234(3) 0.5259(4) 0.183(4) Uani 1 1 d . . .
H53A H 0.2540 0.8414 0.4835 0.275 Uiso 1 1 calc R . .
H53B H 0.3018 0.8324 0.5487 0.275 Uiso 1 1 calc R . .
H53C H 0.2385 0.8418 0.5487 0.275 Uiso 1 1 calc R . .
C54A C 0.1932(2) 0.7370(4) 0.4920(2) 0.144(3) Uani 1 1 d . . .
H54A H 0.1811 0.7524 0.4485 0.217 Uiso 1 1 calc R . .
H54B H 0.1710 0.7570 0.5164 0.217 Uiso 1 1 calc R . .
H54C H 0.1880 0.6916 0.4922 0.217 Uiso 1 1 calc R . .
C55A C 0.2696(2) 0.7257(3) 0.5902(2) 0.1063(17) Uani 1 1 d . . .
H55A H 0.2467 0.7461 0.6136 0.159 Uiso 1 1 calc R . .
H55B H 0.3091 0.7338 0.6114 0.159 Uiso 1 1 calc R . .
H55C H 0.2628 0.6805 0.5888 0.159 Uiso 1 1 calc R . .
O56A O 0.34910(10) 0.74055(13) 0.50466(12) 0.0706(7) Uani 1 1 d . . .
C61 C 0.40283(19) 0.7103(3) 0.3539(3) 0.1149(19) Uani 1 1 d . . .
H61A H 0.4265 0.6828 0.3373 0.172 Uiso 1 1 calc R . .
H61B H 0.4221 0.7209 0.3979 0.172 Uiso 1 1 calc R . .
H61C H 0.3950 0.7487 0.3287 0.172 Uiso 1 1 calc R . .
C62 C 0.35364(19) 0.5911(2) 0.3929(2) 0.0952(15) Uani 1 1 d . . .
H62A H 0.3794 0.5684 0.3751 0.143 Uiso 1 1 calc R . .
H62B H 0.3200 0.5660 0.3883 0.143 Uiso 1 1 calc R . .
H62C H 0.3716 0.5992 0.4378 0.143 Uiso 1 1 calc R . .
C63 C 0.2978(2) 0.6530(2) 0.2616(2) 0.0934(14) Uani 1 1 d . . .
H63A H 0.3224 0.6281 0.2438 0.140 Uiso 1 1 calc R . .
H63B H 0.2895 0.6929 0.2390 0.140 Uiso 1 1 calc R . .
H63C H 0.2630 0.6301 0.2571 0.140 Uiso 1 1 calc R . .
C71 C 0.2912(3) 0.8364(3) 0.2754(2) 0.126(2) Uani 1 1 d . . .
H71A H 0.2983 0.8790 0.2632 0.190 Uiso 1 1 calc R . .
H71B H 0.2559 0.8212 0.2471 0.190 Uiso 1 1 calc R . .
H71C H 0.3216 0.8089 0.2724 0.190 Uiso 1 1 calc R . .
C72 C 0.35646(18) 0.8651(2) 0.4137(2) 0.0957(15) Uani 1 1 d . . .
H72A H 0.3634 0.9078 0.4019 0.143 Uiso 1 1 calc R . .
H72B H 0.3863 0.8376 0.4091 0.143 Uiso 1 1 calc R . .
H72C H 0.3555 0.8644 0.4576 0.143 Uiso 1 1 calc R . .
C73 C 0.2346(2) 0.9002(2) 0.3638(3) 0.1130(19) Uani 1 1 d . . .
H73A H 0.2468 0.9403 0.3510 0.170 Uiso 1 1 calc R . .
H73B H 0.2322 0.9035 0.4071 0.170 Uiso 1 1 calc R . .
H73C H 0.1980 0.8893 0.3354 0.170 Uiso 1 1 calc R . .
C81 C 0.4676(2) 0.7243(4) 0.5350(3) 0.140(2) Uani 1 1 d . . .
H81A H 0.4623 0.6990 0.4968 0.211 Uiso 1 1 calc R . .
H81B H 0.5005 0.7095 0.5676 0.211 Uiso 1 1 calc R . .
H81C H 0.4727 0.7682 0.5253 0.211 Uiso 1 1 calc R . .
C82 C 0.4179(3) 0.7705(4) 0.6348(3) 0.168(3) Uani 1 1 d . . .
H82A H 0.3861 0.7692 0.6520 0.252 Uiso 1 1 calc R . .
H82B H 0.4231 0.8133 0.6218 0.252 Uiso 1 1 calc R . .
H82C H 0.4515 0.7568 0.6671 0.252 Uiso 1 1 calc R . .
C83 C 0.3983(2) 0.6345(3) 0.5881(3) 0.147(3) Uani 1 1 d . . .
H83A H 0.3651 0.6300 0.6026 0.220 Uiso 1 1 calc R . .
H83B H 0.4315 0.6232 0.6224 0.220 Uiso 1 1 calc R . .
H83C H 0.3952 0.6068 0.5520 0.220 Uiso 1 1 calc R . .
C91A C 0.06997(10) 0.58307(11) 0.34678(9) 0.0536(9) Uani 1 1 d G . .
C92A C 0.05113(11) 0.52261(10) 0.35729(12) 0.0649(10) Uani 1 1 d G . .
H92A H 0.0439 0.4922 0.3247 0.078 Uiso 1 1 calc R . .
C93A C 0.04312(11) 0.50765(11) 0.41647(14) 0.0821(13) Uani 1 1 d G . .
H93A H 0.0305 0.4672 0.4235 0.099 Uiso 1 1 calc R . .
C94A C 0.05394(11) 0.55316(15) 0.46514(10) 0.0838(14) Uani 1 1 d G . .
H94A H 0.0486 0.5432 0.5047 0.101 Uiso 1 1 calc R . .
C95A C 0.07277(11) 0.61363(13) 0.45463(10) 0.0764(12) Uani 1 1 d G . .
H95A H 0.0800 0.6441 0.4872 0.092 Uiso 1 1 calc R . .
C96A C 0.08078(10) 0.62858(10) 0.39545(11) 0.0608(10) Uani 1 1 d G . .
H96A H 0.0934 0.6690 0.3884 0.073 Uiso 1 1 calc R . .
Si1B Si 0.24142(4) 0.33530(5) 0.55453(4) 0.0484(2) Uani 1 1 d . A .
Si2B Si 0.22161(5) 0.34406(6) 0.43945(5) 0.0712(3) Uani 1 1 d . . .
Si3B Si 0.15273(4) 0.30527(5) 0.57031(5) 0.0600(3) Uani 1 1 d . . .
Si4B Si 0.25687(6) 0.41435(7) 0.74053(6) 0.0795(4) Uani 1 1 d . A .
Si5B Si 0.34426(5) 0.14236(5) 0.60607(7) 0.0743(4) Uani 1 1 d . . .
Si7B Si 0.26129(5) 0.08022(6) 0.56117(7) 0.0853(4) Uani 1 1 d . A .
C1B C 0.27957(14) 0.25604(17) 0.57472(16) 0.0520(9) Uani 1 1 d . . .
H1BA H 0.2558 0.2229 0.5548 0.062 Uiso 1 1 calc R A .
C2B C 0.33051(13) 0.23288(16) 0.60901(16) 0.0499(8) Uani 1 1 d . A .
C3B C 0.37610(14) 0.27471(17) 0.64772(18) 0.0570(9) Uani 1 1 d . . .
C4B C 0.43118(16) 0.2630(2) 0.6547(2) 0.0853(14) Uani 1 1 d . A .
H4BA H 0.4417 0.2277 0.6349 0.128 Uiso 1 1 calc R . .
H4BB H 0.4589 0.2903 0.6794 0.128 Uiso 1 1 calc R . .
C5B C 0.36044(15) 0.33167(16) 0.68231(16) 0.0561(9) Uani 1 1 d . A .
H5BA H 0.3287 0.3195 0.6987 0.067 Uiso 1 1 calc R . .
O6B O 0.40731(12) 0.35173(13) 0.73600(13) 0.0801(8) Uani 1 1 d . . .
C7B C 0.4193(2) 0.3111(3) 0.7910(2) 0.120(2) Uani 1 1 d . A .
H7BA H 0.4512 0.3276 0.8240 0.180 Uiso 1 1 calc R . .
H7BB H 0.4280 0.2690 0.7792 0.180 Uiso 1 1 calc R . .
H7BC H 0.3867 0.3092 0.8069 0.180 Uiso 1 1 calc R . .
C8B C 0.34432(14) 0.39456(16) 0.64311(16) 0.0533(9) Uani 1 1 d . . .
H8BA H 0.3549 0.4280 0.6760 0.064 Uiso 1 1 calc R A .
C11B C 0.27883(14) 0.40381(16) 0.61334(15) 0.0494(8) Uani 1 1 d . A .
C12B C 0.26299(16) 0.47347(17) 0.58634(18) 0.0631(10) Uani 1 1 d . . .
C13B C 0.19800(16) 0.4813(2) 0.5657(2) 0.0827(13) Uani 1 1 d . A .
H13D H 0.1883 0.5237 0.5493 0.124 Uiso 1 1 calc R . .
H13E H 0.1840 0.4744 0.6021 0.124 Uiso 1 1 calc R . .
H13F H 0.1811 0.4508 0.5326 0.124 Uiso 1 1 calc R . .
C14B C 0.2875(2) 0.52557(19) 0.6369(2) 0.0863(13) Uani 1 1 d . A .
H14D H 0.2766 0.5668 0.6182 0.129 Uiso 1 1 calc R . .
H14E H 0.3282 0.5224 0.6510 0.129 Uiso 1 1 calc R . .
H14F H 0.2729 0.5199 0.6731 0.129 Uiso 1 1 calc R . .
C15B C 0.28274(19) 0.4883(2) 0.5273(2) 0.0858(13) Uani 1 1 d . A .
H15D H 0.2720 0.5312 0.5131 0.129 Uiso 1 1 calc R . .
H15E H 0.2653 0.4590 0.4933 0.129 Uiso 1 1 calc R . .
H15F H 0.3233 0.4842 0.5382 0.129 Uiso 1 1 calc R . .
O16B O 0.25373(9) 0.39491(11) 0.66615(10) 0.0539(6) Uani 1 1 d . . .
C24 C 0.2070(2) 0.2615(3) 0.4057(2) 0.1106(18) Uani 1 1 d . . .
H24A H 0.1989 0.2631 0.3597 0.166 Uiso 1 1 calc R . .
H24B H 0.1750 0.2440 0.4168 0.166 Uiso 1 1 calc R . .
H24C H 0.2398 0.2351 0.4234 0.166 Uiso 1 1 calc R . .
C25 C 0.2768(2) 0.3743(3) 0.4030(2) 0.125(2) Uani 1 1 d . . .
H25A H 0.2617 0.3745 0.3569 0.188 Uiso 1 1 calc R . .
H25B H 0.3096 0.3472 0.4154 0.188 Uiso 1 1 calc R . .
H25C H 0.2874 0.4170 0.4178 0.188 Uiso 1 1 calc R . .
C26 C 0.1556(2) 0.3914(3) 0.4048(2) 0.1009(16) Uani 1 1 d . . .
H26A H 0.1482 0.3944 0.3589 0.151 Uiso 1 1 calc R . .
H26B H 0.1604 0.4335 0.4231 0.151 Uiso 1 1 calc R . .
H26C H 0.1241 0.3708 0.4144 0.151 Uiso 1 1 calc R . .
C34 C 0.09768(17) 0.3690(2) 0.5631(2) 0.0867(13) Uani 1 1 d . . .
H34A H 0.0643 0.3507 0.5705 0.130 Uiso 1 1 calc R . .
H34B H 0.0880 0.3871 0.5207 0.130 Uiso 1 1 calc R . .
H34C H 0.1125 0.4017 0.5944 0.130 Uiso 1 1 calc R . .
C35 C 0.16455(19) 0.2661(2) 0.6506(2) 0.0863(13) Uani 1 1 d . . .
H35A H 0.1286 0.2543 0.6563 0.129 Uiso 1 1 calc R . .
H35B H 0.1836 0.2953 0.6840 0.129 Uiso 1 1 calc R . .
H35C H 0.1875 0.2286 0.6527 0.129 Uiso 1 1 calc R . .
C36 C 0.11866(17) 0.2436(2) 0.5091(2) 0.0887(14) Uani 1 1 d . . .
H36A H 0.0829 0.2310 0.5149 0.133 Uiso 1 1 calc R . .
H36B H 0.1431 0.2070 0.5142 0.133 Uiso 1 1 calc R . .
H36C H 0.1124 0.2609 0.4666 0.133 Uiso 1 1 calc R . .
C44 C 0.1920(2) 0.4615(3) 0.7383(3) 0.129(2) Uani 1 1 d . . .
H44A H 0.1919 0.5003 0.7147 0.193 Uiso 1 1 calc R A .
H44B H 0.1920 0.4716 0.7814 0.193 Uiso 1 1 calc R . .
H44C H 0.1588 0.4370 0.7175 0.193 Uiso 1 1 calc R . .
C45 C 0.2556(3) 0.3400(3) 0.7872(2) 0.137(2) Uani 1 1 d . . .
H45A H 0.2887 0.3149 0.7890 0.205 Uiso 1 1 calc R A .
H45B H 0.2221 0.3159 0.7666 0.205 Uiso 1 1 calc R . .
H45C H 0.2555 0.3510 0.8301 0.205 Uiso 1 1 calc R . .
C46 C 0.3220(2) 0.4582(3) 0.7878(2) 0.1014(16) Uani 1 1 d . . .
H46A H 0.3250 0.4977 0.7667 0.152 Uiso 1 1 calc R A .
H46B H 0.3550 0.4326 0.7908 0.152 Uiso 1 1 calc R . .
H46C H 0.3193 0.4668 0.8303 0.152 Uiso 1 1 calc R . .
C51B C 0.3916(2) 0.1068(3) 0.6776(3) 0.0518(14) Uani 0.60 1 d PD A 1
H51B H 0.4238 0.1364 0.6908 0.062 Uiso 0.60 1 calc PR A 1
C52B C 0.3687(11) 0.1003(9) 0.7402(11) 0.065(5) Uani 0.60 1 d P A 1
C53B C 0.3325(5) 0.1613(5) 0.7405(5) 0.085(3) Uani 0.60 1 d P A 1
H53D H 0.3519 0.1979 0.7305 0.128 Uiso 0.60 1 calc PR A 1
H53E H 0.3273 0.1667 0.7824 0.128 Uiso 0.60 1 calc PR A 1
H53F H 0.2962 0.1570 0.7090 0.128 Uiso 0.60 1 calc PR A 1
C54B C 0.4187(4) 0.0990(5) 0.7996(4) 0.097(3) Uani 0.60 1 d P A 1
H54D H 0.4427 0.1352 0.7994 0.146 Uiso 0.60 1 calc PR A 1
H54E H 0.4399 0.0604 0.8003 0.146 Uiso 0.60 1 calc PR A 1
H54F H 0.4055 0.1008 0.8371 0.146 Uiso 0.60 1 calc PR A 1
C55B C 0.3385(9) 0.0468(10) 0.7431(12) 0.081(5) Uani 0.60 1 d P A 1
H55D H 0.3053 0.0453 0.7064 0.122 Uiso 0.60 1 calc PR A 1
H55E H 0.3271 0.0473 0.7819 0.122 Uiso 0.60 1 calc PR A 1
H55F H 0.3616 0.0098 0.7430 0.122 Uiso 0.60 1 calc PR A 1
O56B O 0.4143(3) 0.0462(4) 0.6303(5) 0.139(4) Uani 0.60 1 d PD A 1
Si6B Si 0.3956(3) 0.1321(4) 0.5199(3) 0.0659(15) Uani 0.60 1 d P A 1
C64B C 0.3730(5) 0.1989(5) 0.4606(4) 0.099(3) Uani 0.60 1 d P A 1
H64A H 0.3925 0.1953 0.4282 0.149 Uiso 0.60 1 calc PR A 1
H64B H 0.3824 0.2390 0.4825 0.149 Uiso 0.60 1 calc PR A 1
H64C H 0.3327 0.1967 0.4406 0.149 Uiso 0.60 1 calc PR A 1
C65B C 0.4750(6) 0.1377(7) 0.5548(6) 0.087(3) Uani 0.60 1 d P A 1
H65A H 0.4927 0.1333 0.5209 0.130 Uiso 0.60 1 calc PR A 1
H65B H 0.4881 0.1043 0.5858 0.130 Uiso 0.60 1 calc PR A 1
H65C H 0.4848 0.1784 0.5754 0.130 Uiso 0.60 1 calc PR A 1
C66B C 0.3766(13) 0.0552(11) 0.4768(14) 0.112(8) Uani 0.60 1 d P A 1
H66A H 0.3963 0.0513 0.4447 0.167 Uiso 0.60 1 calc PR A 1
H66B H 0.3363 0.0538 0.4565 0.167 Uiso 0.60 1 calc PR A 1
H66C H 0.3874 0.0206 0.5069 0.167 Uiso 0.60 1 calc PR A 1
Si8B Si 0.46784(13) 0.00346(15) 0.68552(16) 0.0808(8) Uani 0.60 1 d PD A 1
C84B C 0.4558(8) -0.0631(7) 0.7381(7) 0.097(4) Uani 0.60 1 d PD A 1
H84A H 0.4482 -0.0455 0.7756 0.146 Uiso 0.60 1 calc PR A 1
H84B H 0.4892 -0.0895 0.7510 0.146 Uiso 0.60 1 calc PR A 1
H84C H 0.4240 -0.0884 0.7145 0.146 Uiso 0.60 1 calc PR A 1
C85B C 0.5303(4) 0.0548(6) 0.7259(5) 0.109(4) Uani 0.60 1 d PD A 1
H85A H 0.5249 0.0730 0.7643 0.164 Uiso 0.60 1 calc PR A 1
H85B H 0.5339 0.0883 0.6972 0.164 Uiso 0.60 1 calc PR A 1
H85C H 0.5643 0.0293 0.7370 0.164 Uiso 0.60 1 calc PR A 1
C86B C 0.4818(8) -0.0354(7) 0.6136(6) 0.135(5) Uani 0.60 1 d PD A 1
H86A H 0.4499 -0.0617 0.5921 0.203 Uiso 0.60 1 calc PR A 1
H86B H 0.5154 -0.0612 0.6273 0.203 Uiso 0.60 1 calc PR A 1
H86C H 0.4871 -0.0030 0.5845 0.203 Uiso 0.60 1 calc PR A 1
C51C C 0.4105(4) 0.1104(5) 0.5998(4) 0.067(3) Uani 0.40 1 d PD A 2
H51C H 0.4382 0.1414 0.6244 0.080 Uiso 0.40 1 calc PR A 2
C52C C 0.4113(15) 0.123(2) 0.5327(18) 0.084(12) Uani 0.40 1 d P A 2
C53C C 0.3904(9) 0.1886(9) 0.5004(9) 0.120(7) Uani 0.40 1 d P A 2
H53G H 0.3875 0.1865 0.4553 0.180 Uiso 0.40 1 calc PR A 2
H53H H 0.4170 0.2213 0.5204 0.180 Uiso 0.40 1 calc PR A 2
H53I H 0.3538 0.1984 0.5055 0.180 Uiso 0.40 1 calc PR A 2
C54C C 0.4755(10) 0.1165(11) 0.5255(10) 0.115(7) Uani 0.40 1 d P A 2
H54G H 0.4749 0.1271 0.4823 0.172 Uiso 0.40 1 calc PR A 2
H54H H 0.4888 0.0735 0.5349 0.172 Uiso 0.40 1 calc PR A 2
H54I H 0.5005 0.1451 0.5551 0.172 Uiso 0.40 1 calc PR A 2
C55C C 0.382(2) 0.0706(19) 0.4802(19) 0.146(18) Uani 0.40 1 d P A 2
H55G H 0.3798 0.0862 0.4380 0.219 Uiso 0.40 1 calc PR A 2
H55H H 0.3439 0.0623 0.4826 0.219 Uiso 0.40 1 calc PR A 2
H55I H 0.4035 0.0318 0.4884 0.219 Uiso 0.40 1 calc PR A 2
O56C O 0.4082(5) 0.0497(5) 0.6633(4) 0.059(3) Uani 0.40 1 d PD A 2
Si6C Si 0.3624(5) 0.1208(4) 0.7315(5) 0.0666(19) Uani 0.40 1 d P A 2
C64C C 0.3176(8) 0.1763(10) 0.7630(8) 0.099(5) Uani 0.40 1 d P A 2
H64D H 0.3234 0.1683 0.8080 0.148 Uiso 0.40 1 calc PR A 2
H64E H 0.2783 0.1698 0.7400 0.148 Uiso 0.40 1 calc PR A 2
H64F H 0.3280 0.2196 0.7572 0.148 Uiso 0.40 1 calc PR A 2
C65C C 0.4385(7) 0.1304(7) 0.7814(7) 0.101(5) Uani 0.40 1 d P A 2
H65D H 0.4417 0.1206 0.8255 0.151 Uiso 0.40 1 calc PR A 2
H65E H 0.4504 0.1737 0.7783 0.151 Uiso 0.40 1 calc PR A 2
H65F H 0.4621 0.1020 0.7659 0.151 Uiso 0.40 1 calc PR A 2
C66C C 0.3302(16) 0.0289(17) 0.736(2) 0.106(10) Uani 0.40 1 d P A 2
H66D H 0.3361 0.0173 0.7806 0.159 Uiso 0.40 1 calc PR A 2
H66E H 0.3496 -0.0010 0.7165 0.159 Uiso 0.40 1 calc PR A 2
H66F H 0.2903 0.0283 0.7142 0.159 Uiso 0.40 1 calc PR A 2
Si8C Si 0.4711(2) 0.0006(3) 0.6461(3) 0.0987(15) Uani 0.40 1 d PD A 2
C84C C 0.4564(11) -0.0489(10) 0.7095(11) 0.100(6) Uani 0.40 1 d PD A 2
H84D H 0.4546 -0.0223 0.7448 0.149 Uiso 0.40 1 calc PR A 2
H84E H 0.4862 -0.0798 0.7242 0.149 Uiso 0.40 1 calc PR A 2
H84F H 0.4207 -0.0705 0.6924 0.149 Uiso 0.40 1 calc PR A 2
C85C C 0.5368(7) 0.0474(11) 0.6843(9) 0.146(8) Uani 0.40 1 d PD A 2
H85D H 0.5293 0.0772 0.7144 0.219 Uiso 0.40 1 calc PR A 2
H85E H 0.5481 0.0702 0.6516 0.219 Uiso 0.40 1 calc PR A 2
H85F H 0.5667 0.0189 0.7063 0.219 Uiso 0.40 1 calc PR A 2
C86C C 0.4798(15) -0.0543(11) 0.5819(11) 0.169(11) Uani 0.40 1 d PD A 2
H86D H 0.4870 -0.0298 0.5477 0.254 Uiso 0.40 1 calc PR A 2
H86E H 0.4457 -0.0789 0.5654 0.254 Uiso 0.40 1 calc PR A 2
H86F H 0.5113 -0.0825 0.5997 0.254 Uiso 0.40 1 calc PR A 2
C74 C 0.2048(2) 0.0936(2) 0.6026(3) 0.120(2) Uani 1 1 d . . .
H74A H 0.1724 0.0675 0.5829 0.180 Uiso 1 1 calc R A .
H74B H 0.1938 0.1378 0.5989 0.180 Uiso 1 1 calc R . .
H74C H 0.2195 0.0825 0.6473 0.180 Uiso 1 1 calc R . .
C75 C 0.2806(2) -0.0066(2) 0.5692(3) 0.124(2) Uani 1 1 d . . .
H75A H 0.2472 -0.0319 0.5513 0.186 Uiso 1 1 calc R A .
H75B H 0.2965 -0.0170 0.6139 0.186 Uiso 1 1 calc R . .
H75C H 0.3081 -0.0153 0.5466 0.186 Uiso 1 1 calc R . .
C76 C 0.2265(2) 0.0948(3) 0.4733(3) 0.1182(19) Uani 1 1 d . . .
H76A H 0.1934 0.0683 0.4587 0.177 Uiso 1 1 calc R A .
H76B H 0.2527 0.0847 0.4494 0.177 Uiso 1 1 calc R . .
H76C H 0.2155 0.1388 0.4667 0.177 Uiso 1 1 calc R . .
C91B C 0.38431(10) 0.40623(13) 0.60160(12) 0.0632(10) Uani 1 1 d G A .
C92B C 0.42639(12) 0.45234(13) 0.62193(14) 0.0844(13) Uani 1 1 d G . .
H92B H 0.4290 0.4758 0.6591 0.101 Uiso 1 1 calc R A .
C93B C 0.46458(11) 0.46341(14) 0.58674(18) 0.1125(18) Uani 1 1 d G A .
H93B H 0.4927 0.4943 0.6003 0.135 Uiso 1 1 calc R . .
C94B C 0.46068(12) 0.42837(17) 0.53122(17) 0.1136(19) Uani 1 1 d G . .
H94B H 0.4862 0.4358 0.5077 0.136 Uiso 1 1 calc R A .
C95B C 0.41860(14) 0.38226(16) 0.51089(13) 0.0974(15) Uani 1 1 d G A .
H95B H 0.4160 0.3588 0.4737 0.117 Uiso 1 1 calc R . .
C96B C 0.38041(10) 0.37120(12) 0.54608(13) 0.0712(11) Uani 1 1 d G . .
H96B H 0.3523 0.3403 0.5325 0.085 Uiso 1 1 calc R A .

loop_
_atom_site_aniso_label
_atom_site_aniso_U_11
_atom_site_aniso_U_22
_atom_site_aniso_U_33
_atom_site_aniso_U_23
_atom_site_aniso_U_13
_atom_site_aniso_U_12
Si1A 0.0457(5) 0.0483(6) 0.0522(5) 0.0070(4) 0.0145(4) 0.0066(4)
Si2A 0.0642(7) 0.0677(7) 0.0654(7) 0.0224(6) 0.0128(6) 0.0003(6)
Si3A 0.0650(7) 0.0619(7) 0.0870(8) -0.0096(6) 0.0288(6) 0.0105(6)
Si4A 0.0904(8) 0.0726(8) 0.0515(6) -0.0033(5) 0.0257(6) 0.0017(6)
Si5A 0.0469(5) 0.0526(6) 0.0532(6) 0.0059(5) 0.0156(5) -0.0003(4)
Si6A 0.0566(6) 0.0883(9) 0.0740(7) -0.0041(6) 0.0282(6) 0.0035(6)
Si7A 0.0692(7) 0.0638(7) 0.0855(8) 0.0193(6) 0.0133(6) -0.0144(6)
Si8A 0.0596(7) 0.0881(9) 0.0750(8) 0.0096(7) 0.0014(6) -0.0095(6)
C1A 0.0504(19) 0.043(2) 0.0517(19) 0.0054(16) 0.0196(16) 0.0006(16)
C2A 0.0498(19) 0.0413(19) 0.0446(18) 0.0051(15) 0.0185(16) 0.0047(15)
C3A 0.0448(18) 0.051(2) 0.0462(19) 0.0055(16) 0.0158(16) 0.0061(16)
C4A 0.069(2) 0.054(2) 0.067(2) 0.013(2) 0.002(2) -0.0048(19)
C5A 0.052(2) 0.041(2) 0.0515(19) 0.0061(15) 0.0188(17) 0.0065(15)
O6A 0.0610(15) 0.0467(15) 0.0781(16) -0.0048(12) 0.0221(13) 0.0081(12)
C7A 0.073(3) 0.075(3) 0.108(3) -0.016(3) 0.033(3) 0.023(2)
C8A 0.0466(18) 0.045(2) 0.0470(18) 0.0035(15) 0.0174(16) 0.0003(15)
C11A 0.0498(19) 0.052(2) 0.0480(19) 0.0065(16) 0.0205(16) 0.0052(16)
C12A 0.0456(19) 0.062(2) 0.061(2) 0.0051(18) 0.0150(18) 0.0015(17)
C13A 0.052(2) 0.087(3) 0.076(3) 0.011(2) 0.008(2) 0.009(2)
C14A 0.050(2) 0.085(3) 0.086(3) 0.004(2) 0.028(2) 0.002(2)
C15A 0.053(2) 0.079(3) 0.085(3) -0.003(2) 0.017(2) -0.012(2)
O16A 0.0602(14) 0.0591(15) 0.0441(12) 0.0057(11) 0.0184(11) 0.0025(11)
C21 0.119(5) 0.192(7) 0.140(5) 0.058(5) 0.079(4) 0.014(4)
C22 0.120(4) 0.196(7) 0.086(4) 0.067(4) -0.016(3) -0.050(4)
C23 0.211(7) 0.083(4) 0.128(5) 0.028(3) 0.041(5) -0.021(4)
C31 0.080(3) 0.085(3) 0.140(4) -0.010(3) 0.029(3) 0.031(3)
C32 0.128(4) 0.103(4) 0.096(3) -0.018(3) 0.060(3) 0.011(3)
C33 0.098(4) 0.077(3) 0.155(5) -0.037(3) 0.049(3) -0.003(3)
C41 0.157(5) 0.120(5) 0.124(4) -0.025(4) 0.098(4) -0.016(4)
C42 0.160(5) 0.117(4) 0.055(3) -0.004(3) 0.004(3) 0.023(4)
C43 0.097(3) 0.079(3) 0.075(3) -0.015(2) 0.022(3) -0.001(2)
C51A 0.049(2) 0.060(2) 0.058(2) -0.0021(17) 0.0157(18) -0.0048(17)
C52A 0.072(3) 0.073(3) 0.061(2) -0.006(2) 0.027(2) 0.002(2)
C53A 0.314(10) 0.064(4) 0.255(9) -0.001(5) 0.213(8) 0.028(5)
C54A 0.068(3) 0.293(9) 0.076(3) -0.055(4) 0.026(3) 0.019(4)
C55A 0.093(3) 0.161(5) 0.067(3) 0.003(3) 0.028(3) -0.001(3)
O56A 0.0599(16) 0.0755(18) 0.0715(17) 0.0080(14) 0.0113(14) -0.0096(13)
C61 0.069(3) 0.151(5) 0.140(5) -0.014(4) 0.054(3) -0.012(3)
C62 0.080(3) 0.092(4) 0.113(4) -0.007(3) 0.027(3) 0.026(3)
C63 0.103(4) 0.110(4) 0.077(3) -0.011(3) 0.042(3) -0.005(3)
C71 0.164(6) 0.125(5) 0.088(3) 0.033(3) 0.035(4) -0.042(4)
C72 0.076(3) 0.081(3) 0.120(4) 0.013(3) 0.014(3) -0.025(2)
C73 0.097(4) 0.063(3) 0.163(5) 0.033(3) 0.012(3) -0.004(3)
C81 0.070(3) 0.216(7) 0.126(5) 0.041(5) 0.014(3) -0.010(4)
C82 0.098(4) 0.233(8) 0.141(5) -0.070(6) -0.019(4) -0.018(5)
C83 0.106(4) 0.125(5) 0.170(6) 0.066(4) -0.022(4) -0.015(4)
C91A 0.048(2) 0.059(2) 0.058(2) 0.0140(18) 0.0217(17) 0.0054(17)
C92A 0.068(2) 0.061(3) 0.072(3) 0.016(2) 0.030(2) 0.0012(19)
C93A 0.082(3) 0.080(3) 0.096(3) 0.033(3) 0.045(3) 0.002(2)
C94A 0.077(3) 0.110(4) 0.077(3) 0.039(3) 0.043(2) 0.012(3)
C95A 0.074(3) 0.106(4) 0.056(2) 0.005(2) 0.030(2) 0.004(2)
C96A 0.062(2) 0.071(3) 0.054(2) 0.003(2) 0.0249(19) -0.0012(19)
Si1B 0.0451(5) 0.0532(6) 0.0462(5) 0.0036(4) 0.0122(4) 0.0018(4)
Si2B 0.0720(7) 0.0933(9) 0.0469(6) 0.0022(6) 0.0147(6) 0.0050(6)
Si3B 0.0450(5) 0.0693(7) 0.0659(6) -0.0031(5) 0.0165(5) -0.0025(5)
Si4B 0.0903(9) 0.0909(9) 0.0623(7) -0.0200(6) 0.0300(7) -0.0194(7)
Si5B 0.0520(6) 0.0447(6) 0.1228(10) 0.0036(6) 0.0197(6) -0.0016(5)
Si7B 0.0684(7) 0.0572(7) 0.1240(11) -0.0024(7) 0.0179(7) -0.0129(6)
C1B 0.051(2) 0.052(2) 0.056(2) -0.0008(17) 0.0204(18) -0.0092(17)
C2B 0.0411(19) 0.051(2) 0.059(2) 0.0078(17) 0.0179(17) -0.0036(16)
C3B 0.044(2) 0.047(2) 0.077(2) 0.0106(18) 0.0120(18) -0.0013(16)
C4B 0.047(2) 0.061(3) 0.143(4) 0.007(3) 0.022(2) -0.0043(19)
C5B 0.051(2) 0.049(2) 0.059(2) 0.0073(17) 0.0007(18) -0.0058(17)
O6B 0.0771(18) 0.0647(18) 0.0739(18) 0.0058(14) -0.0168(15) -0.0117(14)
C7B 0.125(4) 0.105(4) 0.084(3) 0.028(3) -0.042(3) -0.009(3)
C8B 0.052(2) 0.048(2) 0.057(2) 0.0060(17) 0.0121(17) -0.0049(16)
C11B 0.051(2) 0.045(2) 0.053(2) 0.0080(16) 0.0164(17) 0.0020(16)
C12B 0.062(2) 0.048(2) 0.075(3) 0.0160(19) 0.015(2) 0.0022(18)
C13B 0.067(3) 0.060(3) 0.113(4) 0.015(2) 0.014(3) 0.014(2)
C14B 0.099(3) 0.049(3) 0.105(3) 0.000(2) 0.022(3) -0.006(2)
C15B 0.095(3) 0.075(3) 0.085(3) 0.034(2) 0.023(3) 0.000(2)
O16B 0.0579(14) 0.0559(15) 0.0506(13) -0.0038(11) 0.0202(12) -0.0045(11)
C24 0.128(4) 0.122(4) 0.076(3) -0.027(3) 0.020(3) 0.012(3)
C25 0.125(4) 0.196(6) 0.066(3) 0.014(3) 0.044(3) -0.011(4)
C26 0.093(3) 0.128(4) 0.066(3) 0.016(3) 0.000(3) 0.020(3)
C34 0.058(2) 0.093(3) 0.115(4) 0.001(3) 0.033(2) 0.006(2)
C35 0.083(3) 0.095(3) 0.087(3) 0.009(3) 0.035(3) -0.019(3)
C36 0.059(3) 0.099(4) 0.100(3) -0.013(3) 0.010(2) -0.012(2)
C44 0.102(4) 0.172(6) 0.131(4) -0.070(4) 0.061(4) -0.014(4)
C45 0.199(6) 0.153(6) 0.062(3) 0.002(3) 0.044(4) -0.073(5)
C46 0.110(4) 0.112(4) 0.073(3) -0.025(3) 0.012(3) -0.018(3)
C51B 0.057(3) 0.040(3) 0.062(4) 0.004(3) 0.021(3) 0.002(3)
C52B 0.090(8) 0.056(11) 0.058(8) 0.028(7) 0.036(6) 0.018(8)
C53B 0.117(8) 0.078(7) 0.081(7) 0.024(6) 0.062(6) 0.022(6)
C54B 0.125(8) 0.104(8) 0.056(5) 0.016(5) 0.015(5) 0.003(6)
C55B 0.093(10) 0.037(10) 0.136(10) 0.016(6) 0.069(10) -0.019(7)
O56B 0.070(4) 0.043(4) 0.267(11) -0.024(7) -0.008(7) 0.021(3)
Si6B 0.075(2) 0.073(4) 0.051(3) 0.002(3) 0.021(2) 0.006(2)
C64B 0.123(8) 0.112(8) 0.071(6) 0.027(6) 0.039(6) 0.007(6)
C65B 0.075(6) 0.102(8) 0.092(8) -0.006(6) 0.037(6) 0.001(6)
C66B 0.129(17) 0.088(8) 0.116(13) -0.038(8) 0.033(11) 0.008(9)
Si8B 0.0800(16) 0.0762(19) 0.0854(18) 0.0164(17) 0.0225(16) 0.0275(12)
C84B 0.108(8) 0.064(8) 0.115(11) 0.029(7) 0.026(8) 0.016(6)
C85B 0.066(6) 0.138(9) 0.120(9) 0.033(8) 0.022(6) 0.016(5)
C86B 0.195(12) 0.100(11) 0.125(11) 0.012(9) 0.070(11) 0.087(9)
C51C 0.071(6) 0.066(7) 0.069(6) -0.006(5) 0.030(5) 0.002(5)
C52C 0.13(3) 0.062(11) 0.050(13) 0.027(9) 0.018(16) 0.009(19)
C53C 0.175(19) 0.106(14) 0.120(14) 0.050(13) 0.107(15) 0.046(12)
C54C 0.101(12) 0.130(19) 0.140(19) 0.031(14) 0.077(15) 0.017(13)
C55C 0.12(2) 0.24(5) 0.094(19) 0.00(2) 0.048(16) -0.05(3)
O56C 0.079(6) 0.064(6) 0.042(4) -0.006(3) 0.028(4) 0.011(4)
Si6C 0.080(4) 0.055(5) 0.069(3) 0.028(3) 0.028(3) 0.001(3)
C64C 0.130(13) 0.108(13) 0.083(10) 0.008(9) 0.070(9) 0.004(10)
C65C 0.113(12) 0.073(10) 0.095(11) 0.017(8) -0.003(9) -0.002(8)
C66C 0.096(12) 0.06(2) 0.152(17) 0.034(14) 0.021(12) -0.044(12)
Si8C 0.090(3) 0.094(4) 0.117(4) 0.027(4) 0.038(3) 0.039(2)
C84C 0.104(11) 0.061(12) 0.15(2) 0.038(12) 0.053(14) 0.018(9)
C85C 0.064(9) 0.19(2) 0.173(19) 0.042(19) 0.022(13) 0.025(10)
C86C 0.29(3) 0.092(16) 0.18(2) 0.009(14) 0.14(2) 0.056(16)
C74 0.074(3) 0.089(4) 0.201(6) 0.022(4) 0.049(4) -0.013(3)
C75 0.115(4) 0.064(3) 0.183(6) -0.012(3) 0.028(4) -0.016(3)
C76 0.105(4) 0.101(4) 0.120(4) -0.025(3) -0.013(3) -0.004(3)
C91B 0.054(2) 0.054(2) 0.079(3) 0.017(2) 0.015(2) -0.0072(18)
C92B 0.068(3) 0.070(3) 0.118(4) 0.005(3) 0.031(3) -0.019(2)
C93B 0.083(3) 0.093(4) 0.175(6) 0.009(4) 0.060(4) -0.030(3)
C94B 0.089(4) 0.111(5) 0.164(6) 0.027(4) 0.073(4) -0.015(3)
C95B 0.094(3) 0.099(4) 0.120(4) 0.012(3) 0.062(3) 0.001(3)
C96B 0.066(2) 0.068(3) 0.089(3) 0.009(2) 0.037(2) -0.004(2)

loop_
_geom_bond_atom_site_label_1
_geom_bond_atom_site_label_2
_geom_bond_distance
_geom_bond_site_symmetry_2
_geom_bond_publ_flag
Si1A C1A 1.899(3) . ?
Si1A C11A 1.986(4) . ?
Si1A Si2A 2.3895(14) . ?
Si1A Si3A 2.4146(14) . ?
Si2A C22 1.835(5) . ?
Si2A C21 1.847(5) . ?
Si2A C23 1.880(6) . ?
Si3A C33 1.872(5) . ?
Si3A C31 1.874(4) . ?
Si3A C32 1.878(5) . ?
Si4A O16A 1.647(2) . ?
Si4A C41 1.854(5) . ?
Si4A C43 1.857(5) . ?
Si4A C42 1.871(5) . ?
Si5A C2A 1.932(3) . ?
Si5A C51A 1.965(3) . ?
Si5A Si7A 2.3816(15) . ?
Si5A Si6A 2.3826(15) . ?
Si6A C62 1.866(5) . ?
Si6A C61 1.885(5) . ?
Si6A C63 1.886(4) . ?
Si7A C72 1.858(4) . ?
Si7A C71 1.870(5) . ?
Si7A C73 1.871(5) . ?
Si8A O56A 1.654(3) . ?
Si8A C83 1.821(6) . ?
Si8A C81 1.847(5) . ?
Si8A C82 1.852(6) . ?
C1A C2A 1.360(4) . ?
C2A C3A 1.489(4) . ?
C3A C4A 1.318(4) . ?
C3A C5A 1.526(4) . ?
C5A O6A 1.428(4) . ?
C5A C8A 1.564(4) . ?
O6A C7A 1.419(4) . ?
C8A C91A 1.532(3) . ?
C8A C11A 1.562(4) . ?
C11A O16A 1.463(4) . ?
C11A C12A 1.574(5) . ?
C12A C13A 1.528(5) . ?
C12A C15A 1.534(5) . ?
C12A C14A 1.544(5) . ?
C51A O56A 1.429(4) . ?
C51A C52A 1.547(5) . ?
C52A C54A 1.479(6) . ?
C52A C53A 1.504(7) . ?
C52A C55A 1.542(6) . ?
C91A C92A 1.3900 . ?
C91A C96A 1.3900 . ?
C92A C93A 1.3900 . ?
C93A C94A 1.3900 . ?
C94A C95A 1.3900 . ?
C95A C96A 1.3900 . ?
Si1B C1B 1.895(4) . ?
Si1B C11B 1.963(3) . ?
Si1B Si3B 2.3859(14) . ?
Si1B Si2B 2.4083(14) . ?
Si2B C26 1.864(5) . ?
Si2B C25 1.868(5) . ?
Si2B C24 1.872(5) . ?
Si3B C36 1.869(4) . ?
Si3B C35 1.871(4) . ?
Si3B C34 1.874(4) . ?
Si4B O16B 1.644(2) . ?
Si4B C45 1.862(5) . ?
Si4B C44 1.863(5) . ?
Si4B C46 1.872(5) . ?
Si5B C51C 1.800(9) . ?
Si5B C51B 1.808(6) . ?
Si5B C2B 1.931(4) . ?
Si5B Si7B 2.3764(16) . ?
Si5B Si6B 2.548(7) . ?
Si5B Si6C 2.666(11) . ?
Si7B C75 1.875(5) . ?
Si7B C76 1.875(5) . ?
Si7B C74 1.881(5) . ?
C1B C2B 1.347(4) . ?
C2B C3B 1.477(5) . ?
C3B C4B 1.339(5) . ?
C3B C5B 1.518(5) . ?
C5B O6B 1.443(4) . ?
C5B C8B 1.556(5) . ?
O6B C7B 1.426(5) . ?
C8B C91B 1.533(4) . ?
C8B C11B 1.562(4) . ?
C11B O16B 1.462(4) . ?
C11B C12B 1.579(5) . ?
C12B C15B 1.529(5) . ?
C12B C13B 1.537(5) . ?
C12B C14B 1.541(5) . ?
C51B C52B 1.62(2) . ?
C51B O56B 1.817(9) . ?
C52B C55B 1.36(3) . ?
C52B C54B 1.50(3) . ?
C52B C53B 1.559(19) . ?
O56B Si8B 1.748(9) . ?
Si6B C66B 1.85(3) . ?
Si6B C64B 1.875(11) . ?
Si6B C65B 1.881(15) . ?
Si8B C85B 1.870(11) . ?
Si8B C86B 1.877(11) . ?
Si8B C84B 1.878(10) . ?
C51C C52C 1.48(4) . ?
C51C O56C 1.887(12) . ?
C52C C53C 1.57(4) . ?
C52C C55C 1.60(6) . ?
C52C C54C 1.64(4) . ?
O56C Si8C 1.978(12) . ?
Si6C C64C 1.86(2) . ?
Si6C C65C 1.878(19) . ?
Si6C C66C 2.10(3) . ?
Si8C C84C 1.840(13) . ?
Si8C C85C 1.864(16) . ?
Si8C C86C 1.866(14) . ?
C91B C92B 1.3900 . ?
C91B C96B 1.3900 . ?
C92B C93B 1.3900 . ?
C93B C94B 1.3900 . ?
C94B C95B 1.3900 . ?
C95B C96B 1.3900 . ?
